data_2204086
loop_
_publ_author_name
'You, Zhong-Lu'
'Zhu, Hai-Liang'

_publ_section_title
;
1,3-Bis(2-furylmethylidene)-3,4,5,6-tetrahydropyrimidin-2(1H)-one
;
_journal_issue 8
_journal_name_full 'Acta Crystallographica, Section E'
_journal_page_first o1352
_journal_page_last o1353
_journal_paper_doi 10.1107/S1600536804016927
_journal_volume 60
_journal_year 2004
_chemical_formula_iupac 'C14 H14 N2 O3'
_chemical_formula_moiety 'C14 H14 N2 O3'
_chemical_formula_sum 'C14 H14 N2 O3'
_chemical_formula_weight 258.27
_chemical_name_systematic
;
1,3-Bis(2-furylmethylidene)-3,4,5,6-tetrahydropyrimidin-2(1H)-one
;
_space_group_IT_number 62
_space_group_name_Hall '-P 2ac 2n'
_space_group_name_H-M_alt 'P n m a'
_symmetry_cell_setting orthorhombic
_symmetry_space_group_name_Hall '-P 2ac 2n'
_symmetry_space_group_name_H-M 'P n m a'
_atom_sites_solution_hydrogens geom
_atom_sites_solution_primary direct
_atom_sites_solution_secondary difmap
_audit_creation_method SHELXL-97
_cell_angle_alpha 90.00
_cell_angle_beta 90.00
_cell_angle_gamma 90.00
_cell_formula_units_Z 4
_cell_length_a 7.725(5)
_cell_length_b 15.670(9)
_cell_length_c 10.342(6)
_cell_measurement_reflns_used 812
_cell_measurement_temperature 298(2)
_cell_measurement_theta_max 18.396
_cell_measurement_theta_min 2.328
_cell_volume 1251.9(13)
_computing_cell_refinement SAINT
_computing_data_collection 'SMART (Siemens, 1996)'
_computing_data_reduction 'SAINT (Siemens, 1996)'
_computing_molecular_graphics 'SHELXTL (Sheldrick, 1997b)'
_computing_publication_material SHELXTL
_computing_structure_refinement 'SHELXL97 (Sheldrick, 1997a)'
_computing_structure_solution 'SHELXS97 (Sheldrick, 1997a)'
_diffrn_ambient_temperature 298(2)
_diffrn_measured_fraction_theta_full 0.999
_diffrn_measured_fraction_theta_max 0.999
_diffrn_measurement_device_type 'Bruker SMART CCD area-detector'
_diffrn_measurement_method \w
_diffrn_radiation_monochromator graphite
_diffrn_radiation_source 'fine-focus sealed tube'
_diffrn_radiation_type MoK\a
_diffrn_radiation_wavelength 0.71073
_diffrn_reflns_av_R_equivalents 0.0864
_diffrn_reflns_av_sigmaI/netI 0.0667
_diffrn_reflns_limit_h_max 9
_diffrn_reflns_limit_h_min -9
_diffrn_reflns_limit_k_max 14
_diffrn_reflns_limit_k_min -18
_diffrn_reflns_limit_l_max 11
_diffrn_reflns_limit_l_min -12
_diffrn_reflns_number 5987
_diffrn_reflns_theta_full 25.03
_diffrn_reflns_theta_max 25.02
_diffrn_reflns_theta_min 2.36
_diffrn_standards_decay_% 0
_diffrn_standards_number 0
_exptl_absorpt_coefficient_mu 0.098
_exptl_absorpt_correction_T_max 0.9903
_exptl_absorpt_correction_T_min 0.9647
_exptl_absorpt_correction_type multi-scan
_exptl_absorpt_process_details '(SADABS; Sheldrick, 1996)'
_exptl_crystal_colour yellow
_exptl_crystal_density_diffrn 1.370
_exptl_crystal_density_method 'not measured'
_exptl_crystal_description block
_exptl_crystal_F_000 544
_exptl_crystal_size_max 0.37
_exptl_crystal_size_mid 0.33
_exptl_crystal_size_min 0.10
_refine_diff_density_max 0.215
_refine_diff_density_min -0.453
_refine_ls_extinction_method none
_refine_ls_goodness_of_fit_ref 0.911
_refine_ls_hydrogen_treatment constr
_refine_ls_matrix_type full
_refine_ls_number_parameters 91
_refine_ls_number_reflns 1151
_refine_ls_number_restraints 0
_refine_ls_restrained_S_all 0.911
_refine_ls_R_factor_all 0.1125
_refine_ls_R_factor_gt 0.0631
_refine_ls_shift/su_max 0.000
_refine_ls_shift/su_mean 0.0010
_refine_ls_structure_factor_coef Fsqd
_refine_ls_weighting_details 'calc w = 1/[\s^2^(Fo^2^)+(0.0945P)^2^] where P = (Fo^2^+2Fc^2^)/3'
_refine_ls_weighting_scheme calc
_refine_ls_wR_factor_gt 0.1471
_refine_ls_wR_factor_ref 0.1695
_reflns_number_gt 619
_reflns_number_total 1151
_reflns_threshold_expression I>2\s(I)
_cod_data_source_file su6125.cif
_cod_depositor_comments
;
The following automatic conversions were performed:
'_symmetry_cell_setting' value 'Orthorhombic' changed to 'orthorhombic'
according to '/home/saulius/struct/CIF-dictionaries/cif_core.dic'
dictionary named 'cif_core.dic' version 2.4.1 from 2010-06-29.

Automatic conversion script
Id: cif_fix_enum 1527 2010-12-29 10:47:43Z saulius 
;
_cod_database_code 2204086

loop_
_symmetry_equiv_pos_as_xyz
'x, y, z'
'-x+1/2, -y, z+1/2'
'-x, y+1/2, -z'
'x+1/2, -y+1/2, -z+1/2'
'-x, -y, -z'
'x-1/2, y, -z-1/2'
'x, -y-1/2, z'
'-x-1/2, y-1/2, z-1/2'

loop_
_atom_site_label
_atom_site_fract_x
_atom_site_fract_y
_atom_site_fract_z
_atom_site_U_iso_or_equiv
_atom_site_adp_type
_atom_site_calc_flag
_atom_site_refinement_flags
_atom_site_occupancy
_atom_site_type_symbol
O1 0.1189(3) 0.55038(14) 0.62677(19) 0.0705(8) Uani d . 1 O
O2 0.0260(4) 0.2500 0.5553(3) 0.0631(9) Uani d S 1 O
N1 0.0807(4) 0.33142(19) 0.7431(3) 0.0700(9) Uani d . 1 N
C1 0.1322(4) 0.48779(18) 0.7192(3) 0.0505(8) Uani d . 1 C
C2 0.1845(4) 0.52480(19) 0.8304(3) 0.0604(9) Uani d . 1 C
H2 0.2052 0.4970 0.9084 0.073 Uiso calc R 1 H
C3 0.2021(4) 0.6124(2) 0.8075(3) 0.0669(10) Uani d . 1 C
H3 0.2361 0.6537 0.8669 0.080 Uiso calc R 1 H
C4 0.1607(5) 0.6249(2) 0.6849(3) 0.0747(11) Uani d . 1 C
H4 0.1604 0.6778 0.6441 0.090 Uiso calc R 1 H
C5 0.0953(4) 0.40400(18) 0.6729(3) 0.0498(8) Uani d . 1 C
H5 0.0793 0.3986 0.5841 0.060 Uiso calc R 1 H
C6 0.0572(5) 0.2500 0.6721(4) 0.0458(10) Uani d S 1 C
C7 0.0948(4) 0.32988(18) 0.8888(3) 0.0518(8) Uani d . 1 C
H7A 0.2158 0.3340 0.9132 0.062 Uiso calc R 1 H
H7B 0.0351 0.3791 0.9240 0.062 Uiso calc R 1 H
C8 0.0188(5) 0.2500 0.9463(4) 0.0544(12) Uani d S 1 C
H8A 0.0391 0.2500 1.0389 0.065 Uiso calc SR 1 H
H8B -0.1054 0.2500 0.9324 0.065 Uiso calc SR 1 H

loop_
_atom_site_aniso_label
_atom_site_aniso_U_11
_atom_site_aniso_U_22
_atom_site_aniso_U_33
_atom_site_aniso_U_12
_atom_site_aniso_U_13
_atom_site_aniso_U_23
O1 0.111(2) 0.0512(14) 0.0488(14) -0.0096(13) 0.0028(12) 0.0038(10)
O2 0.090(2) 0.0562(19) 0.0433(18) 0.000 -0.0174(16) 0.000
N1 0.069(2) 0.076(2) 0.0646(19) 0.0043(15) -0.0003(14) -0.0030(15)
C1 0.061(2) 0.0470(18) 0.0437(17) 0.0024(15) 0.0011(14) 0.0033(14)
C2 0.076(2) 0.052(2) 0.053(2) 0.0040(17) -0.0060(17) 0.0000(15)
C3 0.083(3) 0.056(2) 0.062(2) -0.0029(18) 0.0042(19) -0.0102(17)
C4 0.109(3) 0.048(2) 0.067(2) -0.0127(19) 0.013(2) -0.0002(18)
C5 0.062(2) 0.0475(19) 0.0397(17) -0.0019(14) -0.0029(14) 0.0053(14)
C6 0.052(3) 0.043(3) 0.042(2) 0.000 -0.003(2) 0.000
C7 0.063(2) 0.0540(19) 0.0384(16) 0.0052(15) 0.0000(14) -0.0033(13)
C8 0.060(3) 0.063(3) 0.041(2) 0.000 0.002(2) 0.000

loop_
_atom_type_symbol
_atom_type_description
_atom_type_scat_dispersion_real
_atom_type_scat_dispersion_imag
_atom_type_scat_source
C C 0.0033 0.0016 'International Tables Vol C Tables 4.2.6.8 and 6.1.1.4'
H H 0.0000 0.0000 'International Tables Vol C Tables 4.2.6.8 and 6.1.1.4'
N N 0.0061 0.0033 'International Tables Vol C Tables 4.2.6.8 and 6.1.1.4'
O O 0.0106 0.0060 'International Tables Vol C Tables 4.2.6.8 and 6.1.1.4'

loop_
_geom_angle_atom_site_label_1
_geom_angle_atom_site_label_2
_geom_angle_atom_site_label_3
_geom_angle_site_symmetry_1
_geom_angle_site_symmetry_3
_geom_angle
C4 O1 C1 . . 106.8(3)
C5 N1 C6 . . 117.9(3)
C5 N1 C7 . . 122.8(3)
C6 N1 C7 . . 119.2(3)
C2 C1 O1 . . 108.0(3)
C2 C1 C5 . . 137.9(3)
O1 C1 C5 . . 114.1(3)
C1 C2 C3 . . 107.8(3)
C1 C2 H2 . . 126.1
C3 C2 H2 . . 126.1
C4 C3 C2 . . 106.5(3)
C4 C3 H3 . . 126.8
C2 C3 H3 . . 126.8
C3 C4 O1 . . 110.9(3)
C3 C4 H4 . . 124.6
O1 C4 H4 . . 124.6
N1 C5 C1 . . 127.6(3)
N1 C5 H5 . . 116.2
C1 C5 H5 . . 116.2
O2 C6 N1 . . 120.61(18)
O2 C6 N1 . 7_565 120.61(18)
N1 C6 N1 . 7_565 118.7(4)
C8 C7 N1 . . 112.3(3)
C8 C7 H7A . . 109.1
N1 C7 H7A . . 109.1
C8 C7 H7B . . 109.1
N1 C7 H7B . . 109.1
H7A C7 H7B . . 107.9
C7 C8 C7 7_565 . 112.5(3)
C7 C8 H8A 7_565 . 109.1
C7 C8 H8A . . 109.1
C7 C8 H8B 7_565 . 109.1
C7 C8 H8B . . 109.1
H8A C8 H8B . . 107.8

loop_
_geom_bond_atom_site_label_1
_geom_bond_atom_site_label_2
_geom_bond_site_symmetry_2
_geom_bond_distance
O1 C4 . 1.352(4)
O1 C1 . 1.374(3)
O2 C6 . 1.232(4)
N1 C5 . 1.354(4)
N1 C6 . 1.483(4)
N1 C7 . 1.511(4)
C1 C2 . 1.350(4)
C1 C5 . 1.427(4)
C2 C3 . 1.400(4)
C2 H2 . 0.9300
C3 C4 . 1.323(4)
C3 H3 . 0.9300
C4 H4 . 0.9300
C5 H5 . 0.9300
C6 N1 7_565 1.483(4)
C7 C8 . 1.505(3)
C7 H7A . 0.9700
C7 H7B . 0.9700
C8 C7 7_565 1.505(3)
C8 H8A . 0.9700
C8 H8B . 0.9700

loop_
_geom_hbond_atom_site_label_D
_geom_hbond_atom_site_label_H
_geom_hbond_atom_site_label_A
_geom_hbond_distance_DH
_geom_hbond_distance_HA
_geom_hbond_distance_DA
_geom_hbond_angle_DHA
_geom_hbond_publ_flag
C5 H5 O2 0.93 2.38 2.755(4) 104 yes
